data_7045379
loop_
_publ_author_name
'Savastano, M.'
'Bazzicalupi, C.'
'Garc\'ia-Gallar\'in, C'
'Giorgi, C.'
'L\'opez de la Torre, M D'
'Pichierri, F.'
'Bianchi, A.'
'Melguizo, M.'

_publ_section_title
;
 Halide and hydroxide anion binding in water.
;
_journal_issue 10
_journal_name_full 'Dalton transactions (Cambridge, England : 2003)'
_journal_page_first 3329
_journal_page_last 3338
_journal_paper_doi 10.1039/c7dt04430e
_journal_volume 47
_journal_year 2018
_chemical_formula_sum 'C14 H26 Cl2 N6 O2'
_chemical_formula_weight 381.31
_space_group_crystal_system monoclinic
_space_group_IT_number 14
_space_group_name_Hall '-P 2yn'
_space_group_name_H-M_alt 'P 1 21/n 1'
_symmetry_space_group_name_Hall '-P 2yn'
_symmetry_space_group_name_H-M 'P 1 21/n 1'
_atom_sites_solution_hydrogens mixed
_atom_sites_solution_primary direct
_atom_sites_solution_secondary difmap
_audit_creation_method SHELXL-2014/7
_audit_update_record
;
2017-11-23 deposited with the CCDC.
2018-01-23 downloaded from the CCDC.
;
_cell_angle_alpha 90.000(5)
_cell_angle_beta 103.017(4)
_cell_angle_gamma 90.000(5)
_cell_formula_units_Z 2
_cell_length_a 5.8409(2)
_cell_length_b 13.9837(7)
_cell_length_c 11.5093(5)
_cell_measurement_reflns_used 1759
_cell_measurement_temperature 293
_cell_measurement_theta_max 72.1900
_cell_measurement_theta_min 5.0270
_cell_volume 915.89(7)
_computing_cell_refinement
;
CrysAlis RED, Oxford Diffraction Ltd.,
Version 1.171.32.5 (release 08-05-2007 CrysAlis171 .NET)
(compiled May  8 2007,13:10:02)
;
_computing_data_collection
;
CrysAlis CCD, Oxford Diffraction Ltd.,
Version 1.171.32.5 (release 08-05-2007 CrysAlis171 .NET)
(compiled May  8 2007,13:10:02)
;
_computing_data_reduction
;
CrysAlis RED, Oxford Diffraction Ltd.,
Version 1.171.32.5 (release 08-05-2007 CrysAlis171 .NET)
(compiled May  8 2007,13:10:02)
;
_computing_molecular_graphics 'Mercury CSD 3.9'
_computing_publication_material 'PARST93 (Nardelli, 1993)'
_computing_structure_refinement 'SHELXL-2014/7 (Sheldrick, 2014)'
_computing_structure_solution 'SIR92 (Altomare, 1994)'
_diffrn_ambient_temperature 293
_diffrn_detector_area_resol_mean 8.1241
_diffrn_measured_fraction_theta_full 0.995
_diffrn_measured_fraction_theta_max 0.960
_diffrn_measurement_device_type 'Xcalibur, Onyx'
_diffrn_measurement_method '\w scan'
_diffrn_radiation_type CuK\a
_diffrn_radiation_wavelength 1.5418
_diffrn_reflns_av_R_equivalents 0.0853
_diffrn_reflns_av_unetI/netI 0.0795
_diffrn_reflns_Laue_measured_fraction_full 0.995
_diffrn_reflns_Laue_measured_fraction_max 0.960
_diffrn_reflns_limit_h_max 7
_diffrn_reflns_limit_h_min -7
_diffrn_reflns_limit_k_max 16
_diffrn_reflns_limit_k_min -16
_diffrn_reflns_limit_l_max 14
_diffrn_reflns_limit_l_min -9
_diffrn_reflns_number 5948
_diffrn_reflns_point_group_measured_fraction_full 0.995
_diffrn_reflns_point_group_measured_fraction_max 0.960
_diffrn_reflns_theta_full 67.680
_diffrn_reflns_theta_max 72.141
_diffrn_reflns_theta_min 5.056
_diffrn_source 'Enhance (Cu) X-ray Source'
_exptl_absorpt_coefficient_mu 3.363
_exptl_absorpt_correction_T_max 1.00000
_exptl_absorpt_correction_T_min 0.54538
_exptl_absorpt_correction_type multi-scan
_exptl_absorpt_process_details
;
CrysAlisPro, Agilent Technologies,
Version 1.171.36.24 (release 03-12-2012 CrysAlis171 .NET)
(compiled Dec  3 2012,18:21:49)
Empirical absorption correction using spherical harmonics,
 implemented in SCALE3 ABSPACK scaling algorithm.
;
_exptl_crystal_colour 'deep pink'
_exptl_crystal_density_diffrn 1.383
_exptl_crystal_description prismatic
_exptl_crystal_F_000 404
_exptl_crystal_size_max 0.2
_exptl_crystal_size_mid 0.2
_exptl_crystal_size_min 0.1
_refine_diff_density_max 0.286
_refine_diff_density_min -0.285
_refine_diff_density_rms 0.073
_refine_ls_extinction_method none
_refine_ls_goodness_of_fit_ref 1.145
_refine_ls_hydrogen_treatment mixed
_refine_ls_matrix_type full
_refine_ls_number_parameters 113
_refine_ls_number_reflns 1741
_refine_ls_number_restraints 0
_refine_ls_restrained_S_all 1.145
_refine_ls_R_factor_all 0.0882
_refine_ls_R_factor_gt 0.0484
_refine_ls_shift/su_max 0.002
_refine_ls_shift/su_mean 0.000
_refine_ls_structure_factor_coef Fsqd
_refine_ls_weighting_details 'w=1/[\s^2^(Fo^2^)+(0.0242P)^2^+0.2036P] where P=(Fo^2^+2Fc^2^)/3'
_refine_ls_weighting_scheme calc
_refine_ls_wR_factor_gt 0.0816
_refine_ls_wR_factor_ref 0.0964
_reflns_Friedel_coverage 0.000
_reflns_number_gt 1189
_reflns_number_total 1741
_reflns_threshold_expression 'I > 2\s(I)'
_cod_data_source_file c7dt04430e1.cif
_cod_data_source_block shelx_CCDC2
_cod_depositor_comments 'Adding full bibliography for 7045377--7045381.cif.'
_cod_database_code 7045379
_shelx_shelxl_version_number 2014/7
_shelx_space_group_comment
;
The symmetry employed for this shelxl refinement is uniquely defined
by the following loop, which should always be used as a source of
symmetry information in preference to the above space-group names.
They are only intended as comments.
;

loop_
_space_group_symop_operation_xyz
'x, y, z'
'-x+1/2, y+1/2, -z+1/2'
'-x, -y, -z'
'x-1/2, -y-1/2, z-1/2'

loop_
_atom_site_label
_atom_site_type_symbol
_atom_site_fract_x
_atom_site_fract_y
_atom_site_fract_z
_atom_site_U_iso_or_equiv
_atom_site_adp_type
_atom_site_occupancy
_atom_site_site_symmetry_order
_atom_site_calc_flag
_atom_site_refinement_flags_posn
_atom_site_refinement_flags_adp
Cl01 Cl -0.08803(13) 0.27662(6) 1.07484(6) 0.0246(2) Uani 1 1 d . .
O002 O 0.2215(4) 0.04088(16) 0.90308(18) 0.0270(6) Uani 1 1 d . .
N003 N -0.1187(5) 0.4806(2) 0.8876(2) 0.0245(6) Uani 1 1 d . .
N004 N 0.1124(4) 0.23964(18) 0.85544(19) 0.0160(6) Uani 1 1 d . .
N005 N -0.2318(5) 0.5234(2) 0.9608(2) 0.0256(7) Uani 1 1 d . .
C006 C 0.1036(6) 0.3261(2) 0.7783(3) 0.0237(7) Uani 1 1 d . .
H00A H -0.0596 0.3429 0.7463 0.028 Uiso 1 1 calc R U
H00B H 0.1726 0.3103 0.7116 0.028 Uiso 1 1 calc R U
C007 C 0.1079(6) 0.4594(2) 0.9281(3) 0.0210(7) Uani 1 1 d . .
C008 C -0.0149(6) 0.0713(2) 0.8594(3) 0.0251(8) Uani 1 1 d . .
H00C H -0.0864 0.0842 0.9261 0.030 Uiso 1 1 calc R U
H00D H -0.1036 0.0206 0.8121 0.030 Uiso 1 1 calc R U
C009 C 0.2297(6) 0.4126(2) 0.8418(3) 0.0274(8) Uani 1 1 d . .
H00E H 0.3854 0.3931 0.8844 0.033 Uiso 1 1 calc R U
H00F H 0.2486 0.4593 0.7824 0.033 Uiso 1 1 calc R U
C010 C 0.3496(6) 0.1148(2) 0.9760(3) 0.0248(8) Uani 1 1 d . .
H01A H 0.5086 0.0931 1.0090 0.030 Uiso 1 1 calc R U
H01B H 0.2759 0.1280 1.0419 0.030 Uiso 1 1 calc R U
C011 C -0.0261(5) 0.1601(2) 0.7842(3) 0.0214(7) Uani 1 1 d . .
H01C H 0.0372 0.1465 0.7149 0.026 Uiso 1 1 calc R U
H01D H -0.1885 0.1798 0.7565 0.026 Uiso 1 1 calc R U
C012 C 0.3577(5) 0.2053(2) 0.9062(3) 0.0240(8) Uani 1 1 d . .
H01E H 0.4449 0.2540 0.9579 0.029 Uiso 1 1 calc R U
H01F H 0.4372 0.1934 0.8422 0.029 Uiso 1 1 calc R U
H1 H 0.040(5) 0.251(2) 0.925(3) 0.023(9) Uiso 1 1 d . .

loop_
_atom_site_aniso_label
_atom_site_aniso_U_11
_atom_site_aniso_U_22
_atom_site_aniso_U_33
_atom_site_aniso_U_23
_atom_site_aniso_U_13
_atom_site_aniso_U_12
Cl01 0.0216(4) 0.0353(5) 0.0185(3) -0.0027(4) 0.0078(3) -0.0045(4)
O002 0.0306(12) 0.0230(14) 0.0260(12) -0.0016(10) 0.0036(9) 0.0054(10)
N003 0.0264(15) 0.0243(16) 0.0236(14) -0.0008(12) 0.0074(11) 0.0037(13)
N004 0.0173(13) 0.0191(15) 0.0121(12) 0.0004(10) 0.0042(9) 0.0000(11)
N005 0.0245(15) 0.0239(16) 0.0284(15) 0.0000(12) 0.0060(12) 0.0020(12)
C006 0.0322(19) 0.0242(19) 0.0169(16) 0.0043(14) 0.0103(13) 0.0036(15)
C007 0.0235(17) 0.0149(17) 0.0273(16) 0.0026(14) 0.0116(13) -0.0029(15)
C008 0.0238(18) 0.026(2) 0.0250(17) -0.0056(14) 0.0036(13) -0.0054(15)
C009 0.0332(19) 0.027(2) 0.0282(17) 0.0083(16) 0.0195(14) 0.0017(17)
C010 0.0211(17) 0.031(2) 0.0209(16) 0.0009(14) 0.0015(13) 0.0047(14)
C011 0.0164(16) 0.030(2) 0.0168(15) -0.0056(14) 0.0016(12) 0.0000(14)
C012 0.0125(15) 0.035(2) 0.0227(16) -0.0023(14) 0.0010(12) 0.0017(14)

loop_
_atom_type_symbol
_atom_type_description
_atom_type_scat_dispersion_real
_atom_type_scat_dispersion_imag
_atom_type_scat_source
C C 0.0181 0.0091 'International Tables Vol C Tables 4.2.6.8 and 6.1.1.4'
H H 0.0000 0.0000 'International Tables Vol C Tables 4.2.6.8 and 6.1.1.4'
N N 0.0311 0.0180 'International Tables Vol C Tables 4.2.6.8 and 6.1.1.4'
O O 0.0492 0.0322 'International Tables Vol C Tables 4.2.6.8 and 6.1.1.4'
Cl Cl 0.3639 0.7018 'International Tables Vol C Tables 4.2.6.8 and 6.1.1.4'

loop_
_geom_angle_atom_site_label_1
_geom_angle_atom_site_label_2
_geom_angle_atom_site_label_3
_geom_angle
_geom_angle_site_symmetry_1
_geom_angle_site_symmetry_3
C008 O002 C010 109.1(2) . .
N005 N003 C007 118.5(3) . .
C006 N004 C012 113.1(2) . .
C006 N004 C011 109.4(2) . .
C012 N004 C011 109.0(2) . .
N003 N005 C007 116.6(3) . 3_567
N004 C006 C009 114.3(2) . .
N003 C007 N005 124.9(3) . 3_567
N003 C007 C009 116.6(3) . .
N005 C007 C009 118.4(3) 3_567 .
O002 C008 C011 111.2(3) . .
C007 C009 C006 114.6(3) . .
O002 C010 C012 111.7(2) . .
N004 C011 C008 110.3(2) . .
N004 C012 C010 109.5(2) . .

loop_
_geom_bond_atom_site_label_1
_geom_bond_atom_site_label_2
_geom_bond_distance
_geom_bond_site_symmetry_2
O002 C008 1.424(4) .
O002 C010 1.432(4) .
N003 N005 1.325(4) .
N003 C007 1.334(4) .
N004 C006 1.494(4) .
N004 C012 1.499(4) .
N004 C011 1.505(4) .
N005 C007 1.341(4) 3_567
C006 C009 1.514(5) .
C007 N005 1.341(4) 3_567
C007 C009 1.496(4) .
C008 C011 1.506(4) .
C010 C012 1.505(4) .
